data_4323160
loop_
_publ_author_name
'Gleb A. Abakumov'
'Vladimir K. Cherkasov'
'Vladimir I. Nevodchikov'
'Vyacheslav A. Kuropatov'
'Bruce C. Noll'
'Cortlandt G. Pierpont'

_publ_section_title
;
 Synthesis and Structure of a Polymeric Complex of Tl(III) Containing
 Bis(semiquinone) Bridging Ligands
;
_journal_name_full 'Inorganic Chemistry'
_journal_page_first 6117
_journal_page_last 6119
_journal_paper_doi 10.1021/ic980364g
_journal_volume 37
_journal_year 1998
_chemical_formula_sum 'C17 H27 O3 Tl'
_chemical_formula_weight 483.76
_chemical_name_systematic
; 
 ? 
;
_space_group_IT_number 60
_symmetry_cell_setting orthorhombic
_symmetry_space_group_name_Hall '-P 2n 2ab'
_symmetry_space_group_name_H-M 'P b c n'
_atom_sites_solution_hydrogens geom
_atom_sites_solution_primary direct
_atom_sites_solution_secondary difmap
_audit_creation_method SHELXL
_cell_angle_alpha 90.00
_cell_angle_beta 90.00
_cell_angle_gamma 90.00
_cell_formula_units_Z 8
_cell_length_a 12.7022(2)
_cell_length_b 12.61970(10)
_cell_length_c 23.01100(10)
_cell_measurement_reflns_used 8192
_cell_measurement_temperature 166(2)
_cell_measurement_theta_max 62.48
_cell_measurement_theta_min 1.77
_cell_volume 3688.62(7)
_computing_cell_refinement 'Siemens SAINT'
_computing_data_collection 'Siemens SMART'
_computing_data_reduction 'Siemens SAINT'
_computing_molecular_graphics 'Siemens SHELXTL'
_computing_publication_material 'Siemens SHELXTL'
_computing_structure_refinement 'Siemens SHELXTL'
_computing_structure_solution 'Siemens SHELXTL'
_diffrn_ambient_temperature 166(2)
_diffrn_measurement_device_type 'Siemens SMART'
_diffrn_measurement_method '\w scans'
_diffrn_radiation_monochromator graphite
_diffrn_radiation_source 'sealed tube'
_diffrn_radiation_type MoK\a
_diffrn_radiation_wavelength 0.71073
_diffrn_reflns_av_R_equivalents 0.0405
_diffrn_reflns_av_sigmaI/netI 0.0264
_diffrn_reflns_limit_h_max 17
_diffrn_reflns_limit_h_min -18
_diffrn_reflns_limit_k_max 14
_diffrn_reflns_limit_k_min -18
_diffrn_reflns_limit_l_max 33
_diffrn_reflns_limit_l_min -32
_diffrn_reflns_number 30737
_diffrn_reflns_theta_max 30.00
_diffrn_reflns_theta_min 1.77
_exptl_absorpt_coefficient_mu 8.764
_exptl_absorpt_correction_T_max 0.223
_exptl_absorpt_correction_T_min 0.535
_exptl_absorpt_correction_type multi-scan
_exptl_absorpt_process_details 'Blessing, R. H Acta Cryst. 1995 A51, 33-38.'
_exptl_crystal_colour 'deep green'
_exptl_crystal_density_diffrn 1.742
_exptl_crystal_density_method 'not measured'
_exptl_crystal_description Parallelepiped
_exptl_crystal_F_000 1872
_exptl_crystal_size_max 0.393
_exptl_crystal_size_mid 0.193
_exptl_crystal_size_min 0.085
_refine_diff_density_max 1.097
_refine_diff_density_min -1.072
_refine_diff_density_rms 0.125
_refine_ls_extinction_method none
_refine_ls_goodness_of_fit_all 1.066
_refine_ls_goodness_of_fit_obs 1.097
_refine_ls_hydrogen_treatment refall
_refine_ls_matrix_type full
_refine_ls_number_parameters 190
_refine_ls_number_reflns 5335
_refine_ls_number_restraints 0
_refine_ls_restrained_S_all 1.096
_refine_ls_restrained_S_obs 1.097
_refine_ls_R_factor_all 0.0435
_refine_ls_R_factor_obs 0.0279
_refine_ls_shift/esd_max 0.001
_refine_ls_shift/esd_mean 0.000
_refine_ls_structure_factor_coef Fsqd
_refine_ls_weighting_details 'calc w=1/[\s^2^(Fo^2^)+(0.0307P)^2^+6.9764P] where P=(Fo^2^+2Fc^2^)/3'
_refine_ls_weighting_scheme calc
_refine_ls_wR_factor_all 0.0736
_refine_ls_wR_factor_obs 0.0647
_reflns_number_observed 4177
_reflns_number_total 5367
_reflns_observed_criterion >2sigma(I)
_cod_data_source_file ic980364g.cif
_cod_data_source_block cp2
_cod_database_code 4323160

loop_
_symmetry_equiv_pos_as_xyz
'x, y, z'
'-x+1/2, -y+1/2, z+1/2'
'-x, y, -z+1/2'
'x+1/2, -y+1/2, -z'
'-x, -y, -z'
'x-1/2, y-1/2, -z-1/2'
'x, -y, z-1/2'
'-x-1/2, y-1/2, z'

loop_
_atom_site_aniso_label
_atom_site_aniso_U_11
_atom_site_aniso_U_22
_atom_site_aniso_U_33
_atom_site_aniso_U_23
_atom_site_aniso_U_13
_atom_site_aniso_U_12
Tl 0.02728(8) 0.03755(9) 0.01403(6) 0.00042(5) 0.00074(5) -0.00406(6)
O1 0.0313(13) 0.044(2) 0.0120(10) -0.0029(10) -0.0003(9) -0.0103(12)
O2 0.0310(14) 0.061(2) 0.0158(11) -0.0013(12) 0.0034(10) -0.0173(14)
C1 0.025(2) 0.026(2) 0.0149(13) 0.0001(12) 0.0002(11) -0.0004(14)
C2 0.029(2) 0.027(2) 0.0155(14) 0.0006(12) -0.0012(12) -0.0016(14)
C3 0.021(2) 0.025(2) 0.0182(14) -0.0018(12) -0.0035(12) -0.0002(14)
C4 0.026(2) 0.028(2) 0.0128(13) -0.0004(12) -0.0046(12) 0.0010(15)
C5 0.025(2) 0.024(2) 0.0133(13) 0.0019(11) 0.0000(12) 0.0024(13)
C6 0.025(2) 0.023(2) 0.0146(13) 0.0005(12) -0.0004(11) -0.0012(14)
C7 0.034(2) 0.035(2) 0.0157(14) -0.0003(14) 0.0028(13) -0.012(2)
C8 0.023(2) 0.040(2) 0.024(2) -0.0051(15) -0.0015(13) -0.005(2)
C9 0.042(3) 0.047(3) 0.061(3) 0.009(2) -0.006(2) -0.016(2)
C10 0.030(2) 0.081(4) 0.032(2) -0.017(2) -0.004(2) -0.016(2)
C11 0.025(2) 0.063(3) 0.046(3) -0.010(2) 0.000(2) 0.002(2)
C12 0.045(3) 0.048(3) 0.043(2) 0.011(2) -0.001(2) 0.005(2)
C13 0.046(2) 0.036(2) 0.039(2) -0.005(2) -0.006(2) 0.003(2)
O3 0.051(2) 0.102(4) 0.106(4) 0.059(3) 0.014(2) 0.002(2)
C14 0.061(4) 0.103(6) 0.079(5) 0.044(4) -0.001(3) 0.007(4)
C15 0.086(4) 0.056(4) 0.050(3) -0.001(3) -0.003(3) -0.012(3)
C16 0.045(3) 0.061(4) 0.071(4) 0.003(3) -0.003(3) -0.009(3)
C17 0.052(3) 0.110(6) 0.075(4) 0.026(4) -0.014(3) -0.021(4)

loop_
_atom_site_label
_atom_site_type_symbol
_atom_site_fract_x
_atom_site_fract_y
_atom_site_fract_z
_atom_site_U_iso_or_equiv
_atom_site_thermal_displace_type
_atom_site_occupancy
_atom_site_calc_flag
_atom_site_refinement_flags
_atom_site_disorder_group
Tl Tl 0.359200(10) 0.435097(12) 0.515815(5) 0.02629(5) Uani 1 d . .
O1 O 0.4771(2) 0.4599(2) 0.43173(10) 0.0291(6) Uani 1 d . .
O2 O 0.2874(2) 0.3641(3) 0.42311(11) 0.0361(7) Uani 1 d . .
C1 C 0.4465(3) 0.4275(3) 0.38086(14) 0.0222(7) Uani 1 d . .
C2 C 0.3401(3) 0.3760(3) 0.37685(14) 0.0236(7) Uani 1 d . .
C3 C 0.3011(3) 0.3421(3) 0.32040(14) 0.0215(7) Uani 1 d . .
C4 C 0.3647(3) 0.3594(3) 0.27352(14) 0.0224(7) Uani 1 d . .
H4A H 0.3390(3) 0.3394(3) 0.23633(14) 0.027 Uiso 1 calc R .
C5 C 0.4686(3) 0.4061(3) 0.27672(13) 0.0207(7) Uani 1 d . .
C6 C 0.5081(3) 0.4401(3) 0.33052(13) 0.0209(6) Uani 1 d . .
C7 C 0.6107(3) 0.4990(3) 0.33636(15) 0.0285(8) Uani 1 d . .
H7A H 0.6236(3) 0.5152(3) 0.37740(15) 0.043 Uiso 1 calc R .
H7B H 0.6072(3) 0.5651(3) 0.31410(15) 0.043 Uiso 1 calc R .
H7C H 0.6682(3) 0.4549(3) 0.32138(15) 0.043 Uiso 1 calc R .
C8 C 0.1938(3) 0.2880(3) 0.3155(2) 0.0290(8) Uani 1 d . .
C9 C 0.1934(4) 0.1846(4) 0.3508(2) 0.0502(12) Uani 1 d . .
H9A H 0.2493(4) 0.1378(4) 0.3366(2) 0.075 Uiso 1 calc R .
H9B H 0.1251(4) 0.1494(4) 0.3464(2) 0.075 Uiso 1 calc R .
H9C H 0.2055(4) 0.2008(4) 0.3919(2) 0.075 Uiso 1 calc R .
C10 C 0.1675(3) 0.2589(5) 0.2518(2) 0.0478(13) Uani 1 d . .
H10A H 0.2222(3) 0.2120(5) 0.2364(2) 0.072 Uiso 1 calc R .
H10B H 0.1642(3) 0.3236(5) 0.2284(2) 0.072 Uiso 1 calc R .
H10C H 0.0993(3) 0.2227(5) 0.2504(2) 0.072 Uiso 1 calc R .
C11 C 0.1065(3) 0.3610(4) 0.3377(2) 0.0448(11) Uani 1 d . .
H11A H 0.0384(3) 0.3251(4) 0.3342(2) 0.067 Uiso 1 calc R .
H11B H 0.1056(3) 0.4262(4) 0.3145(2) 0.067 Uiso 1 calc R .
H11C H 0.1197(3) 0.3786(4) 0.3785(2) 0.067 Uiso 1 calc R .
C12 C 0.2817(4) 0.5837(4) 0.5070(2) 0.0453(11) Uani 1 d . .
H12A H 0.2900(4) 0.6096(4) 0.4671(2) 0.068 Uiso 1 calc R .
H12B H 0.3126(4) 0.6348(4) 0.5342(2) 0.068 Uiso 1 calc R .
H12C H 0.2066(4) 0.5751(4) 0.5157(2) 0.068 Uiso 1 calc R .
C13 C 0.4248(4) 0.2884(4) 0.5437(2) 0.0405(9) Uani 1 d . .
H13A H 0.4620(4) 0.2549(4) 0.5112(2) 0.061 Uiso 1 calc R .
H13B H 0.3683(4) 0.2415(4) 0.5571(2) 0.061 Uiso 1 calc R .
H13C H 0.4743(4) 0.3012(4) 0.5756(2) 0.061 Uiso 1 calc R .
O3 O 0.1659(3) 0.3723(4) 0.5697(2) 0.086(2) Uani 1 d . .
C14 C 0.1535(5) 0.3228(7) 0.6230(3) 0.081(2) Uani 1 d . .
H14A H 0.2122(5) 0.3417(7) 0.6493(3) 0.097 Uiso 1 calc R .
H14B H 0.1528(5) 0.2449(7) 0.6180(3) 0.097 Uiso 1 calc R .
C15 C 0.0477(5) 0.3608(5) 0.6488(3) 0.064(2) Uani 1 d . .
H15A H 0.0154(5) 0.3066(5) 0.6743(3) 0.077 Uiso 1 calc R .
H15B H 0.0555(5) 0.4281(5) 0.6705(3) 0.077 Uiso 1 calc R .
C16 C -0.0128(4) 0.3752(5) 0.5937(3) 0.0592(14) Uani 1 d . .
H16A H -0.0703(4) 0.4272(5) 0.5989(3) 0.071 Uiso 1 calc R .
H16B H -0.0430(4) 0.3072(5) 0.5803(3) 0.071 Uiso 1 calc R .
C17 C 0.0686(5) 0.4156(6) 0.5516(3) 0.079(2) Uani 1 d . .
H17A H 0.0517(5) 0.3925(6) 0.5116(3) 0.095 Uiso 1 calc R .
H17B H 0.0714(5) 0.4940(6) 0.5524(3) 0.095 Uiso 1 calc R .

loop_
_atom_type_symbol
_atom_type_description
_atom_type_scat_dispersion_real
_atom_type_scat_dispersion_imag
_atom_type_scat_source
C C 0.0033 0.0016 'International Tables Vol C Tables 4.2.6.8 and 6.1.1.4'
H H 0.0000 0.0000 'International Tables Vol C Tables 4.2.6.8 and 6.1.1.4'
O O 0.0106 0.0060 'International Tables Vol C Tables 4.2.6.8 and 6.1.1.4'
Tl Tl -2.8358 9.6688 'International Tables Vol C Tables 4.2.6.8 and 6.1.1.4'

loop_
_geom_angle_atom_site_label_1
_geom_angle_atom_site_label_2
_geom_angle_atom_site_label_3
_geom_angle
_geom_angle_site_symmetry_1
_geom_angle_site_symmetry_3
_geom_angle_publ_flag
C12 Tl C13 167.5(2) . . ?
C12 Tl O1 95.4(2) . . ?
C13 Tl O1 96.27(15) . . ?
C12 Tl O2 93.8(2) . . ?
C13 Tl O2 95.07(14) . . ?
O1 Tl O2 66.15(8) . . ?
C12 Tl O1 88.1(2) . 5_666 ?
C13 Tl O1 89.47(14) . 5_666 ?
O1 Tl O1 79.85(8) . 5_666 ?
O2 Tl O1 145.98(8) . 5_666 ?
C1 O1 Tl 119.0(2) . . ?
C1 O1 Tl 140.8(2) . 5_666 ?
Tl O1 Tl 100.15(8) . 5_666 ?
C2 O2 Tl 118.9(2) . . ?
O1 C1 C6 122.6(3) . . ?
O1 C1 C2 117.4(3) . . ?
C6 C1 C2 119.9(3) . . ?
O2 C2 C3 122.4(3) . . ?
O2 C2 C1 118.4(3) . . ?
C3 C2 C1 119.2(3) . . ?
C4 C3 C2 117.2(3) . . ?
C4 C3 C8 122.7(3) . . ?
C2 C3 C8 120.1(3) . . ?
C3 C4 C5 124.3(3) . . ?
C6 C5 C4 119.7(3) . . ?
C6 C5 C5 123.1(4) . 3_655 ?
C4 C5 C5 117.0(3) . 3_655 ?
C5 C6 C1 119.5(3) . . ?
C5 C6 C7 122.6(3) . . ?
C1 C6 C7 117.6(3) . . ?
C11 C8 C3 110.6(3) . . ?
C11 C8 C9 109.4(4) . . ?
C3 C8 C9 110.0(3) . . ?
C11 C8 C10 107.6(3) . . ?
C3 C8 C10 111.6(3) . . ?
C9 C8 C10 107.4(4) . . ?
C14 O3 C17 109.6(5) . . ?
O3 C14 C15 107.4(5) . . ?
C16 C15 C14 99.1(5) . . ?
C15 C16 C17 103.5(5) . . ?
O3 C17 C16 106.2(5) . . ?

loop_
_geom_bond_atom_site_label_1
_geom_bond_atom_site_label_2
_geom_bond_distance
_geom_bond_site_symmetry_2
_geom_bond_publ_flag
Tl C12 2.128(5) . ?
Tl C13 2.129(4) . ?
Tl O1 2.467(2) . ?
Tl O2 2.487(3) . ?
Tl O1 2.745(3) 5_666 ?
O1 C1 1.300(4) . ?
O1 Tl 2.745(3) 5_666 ?
O2 C2 1.267(4) . ?
C1 C6 1.407(4) . ?
C1 C2 1.502(5) . ?
C2 C3 1.455(4) . ?
C3 C4 1.364(5) . ?
C3 C8 1.530(5) . ?
C4 C5 1.448(5) . ?
C5 C6 1.403(4) . ?
C5 C5 1.465(6) 3_655 ?
C6 C7 1.506(5) . ?
C8 C11 1.529(6) . ?
C8 C9 1.537(6) . ?
C8 C10 1.546(5) . ?
O3 C14 1.385(7) . ?
O3 C17 1.414(8) . ?
C14 C15 1.545(9) . ?
C15 C16 1.493(8) . ?
C16 C17 1.506(8) . ?
